data_7100723
loop_
_publ_author_name
'Jalila Simaan'
'Christian Gaudin'
'Wadih Ghattas'
'Michel Giorgi'
'Marius Reglier'
'Antal Rockenbauer'

_publ_section_title
;
ACC-Oxidase like activity of a copper(II)-ACC complex in the
presence of hydrogen peroxide. Detection of a reaction intermediate at low
temperature.
;
_journal_name_full 'Chemical Communications'
_journal_paper_doi 10.1039/b515374c
_journal_year 2006
_chemical_formula_sum 'C14 H16 Cl Cu N3 O7'
_chemical_formula_weight 437.295
_space_group_IT_number 14
_symmetry_cell_setting monoclinic
_symmetry_space_group_name_Hall '-P 2ybc'
_symmetry_space_group_name_H-M 'P 1 21/c 1'
_cell_angle_alpha 90.
_cell_angle_beta 102.8066(7)
_cell_angle_gamma 90.
_cell_formula_units_Z 4
_cell_length_a 12.0940(1)
_cell_length_b 19.5096(3)
_cell_length_c 7.5502(2)
_cell_measurement_temperature 293(2)
_cell_volume 1737.14(6)
_diffrn_ambient_temperature 293(2)
_exptl_crystal_density_diffrn 1.672
_refine_diff_density_rms 0.065
_cod_depositor_comments
;
The following automatic conversions were performed:
'_symmetry_cell_setting' value 'Monoclinic' changed to 'monoclinic'
according to '/home/saulius/struct/CIF-dictionaries/cif_core.dic'
dictionary named 'cif_core.dic' version 2.4.1 from 2010-06-29.

Automatic conversion script
Id: cif_fix_enum 1527 2010-12-29 10:47:43Z saulius 
;
_cod_original_sg_symbol_H-M 'P 21/c'
_cod_database_code 7100723

loop_
_symmetry_equiv_pos_as_xyz
'x, y, z'
'-x, y+1/2, -z+1/2'
'-x, -y, -z'
'x, -y-1/2, z-1/2'

loop_
_atom_site_label
_atom_site_type_symbol
_atom_site_fract_x
_atom_site_fract_y
_atom_site_fract_z
_atom_site_U_iso_or_equiv
_atom_site_adp_type
_atom_site_occupancy
_atom_site_symmetry_multiplicity
_atom_site_calc_flag
_atom_site_refinement_flags
_atom_site_disorder_assembly
_atom_site_disorder_group
Cu1 Cu 0.80037(3) 0.053452(17) 0.77054(5) 0.03722(14) Uani 1 1 d . . .
Cl1 Cl 0.64666(6) 0.01809(4) 0.29182(11) 0.0446(2) Uani 1 1 d D . .
O1 O 0.9050(2) -0.13603(12) 0.8613(4) 0.0624(7) Uani 1 1 d . . .
O2 O 0.89616(18) -0.02585(11) 0.7992(4) 0.0485(6) Uani 1 1 d . . .
O3 O 0.6058(3) 0.05013(19) 0.1211(4) 0.0839(10) Uani 1 1 d . A .
O4 O 0.5805(4) 0.0502(3) 0.4097(7) 0.0644(13) Uiso 0.60 1 d PD A 1
O5 O 0.6195(6) -0.0535(3) 0.2798(9) 0.0851(17) Uiso 0.60 1 d PD A 1
O6 O 0.7641(4) 0.0253(3) 0.3728(7) 0.0648(14) Uiso 0.60 1 d PD A 1
O7 O 0.5943(11) -0.0380(6) 0.357(2) 0.070(4) Uiso 0.20 1 d PD A 2
O8 O 0.7577(8) -0.0026(6) 0.2646(19) 0.061(3) Uiso 0.20 1 d PD A 2
O9 O 0.6622(14) 0.0739(6) 0.417(2) 0.090(5) Uiso 0.20 1 d PD A 2
O10 O 0.5682(7) 0.0153(6) 0.4062(13) 0.040(2) Uiso 0.20 1 d PD A 3
O11 O 0.6672(15) -0.0472(6) 0.226(3) 0.103(7) Uiso 0.20 1 d PD A 3
O12 O 0.7473(8) 0.0542(6) 0.3763(15) 0.044(3) Uiso 0.20 1 d PD A 3
O13 O 0.86417(19) 0.09408(13) 1.0794(3) 0.0512(6) Uani 1 1 d . . .
H13A H 0.8437 0.0656 1.1537 0.061 Uiso 1 1 d R . .
H13B H 0.9399 0.0895 1.1051 0.061 Uiso 1 1 d R . .
N1 N 0.6775(2) -0.01271(12) 0.7938(3) 0.0339(5) Uani 1 1 d . . .
H1A H 0.6208 -0.0094 0.6884 0.041 Uiso 1 1 d R . .
H1B H 0.6539 0.0009 0.9010 0.041 Uiso 1 1 d R . .
N2 N 0.9168(2) 0.11258(13) 0.6992(4) 0.0374(6) Uani 1 1 d . . .
N3 N 0.7123(2) 0.14173(13) 0.7350(4) 0.0378(6) Uani 1 1 d . . .
C1 C 0.8514(3) -0.08283(15) 0.8272(4) 0.0392(7) Uani 1 1 d . . .
C2 C 0.7258(3) -0.08195(15) 0.8115(4) 0.0353(6) Uani 1 1 d . . .
C3 C 0.6742(3) -0.13573(19) 0.9096(6) 0.0599(10) Uani 1 1 d . . .
H3A H 0.7194 -0.1645 0.9821 0.072 Uiso 1 1 d R . .
H3B H 0.6038 -0.1213 0.9618 0.072 Uiso 1 1 d R . .
C4 C 0.6592(4) -0.14032(19) 0.7096(6) 0.0614(10) Uani 1 1 d . . .
H4A H 0.7056 -0.1758 0.6546 0.074 Uiso 1 1 d R . .
H4B H 0.5868 -0.1268 0.6353 0.074 Uiso 1 1 d R . .
C5 C 1.0170(3) 0.09167(17) 0.6728(5) 0.0484(8) Uani 1 1 d . . .
H5 H 1.0304 0.0462 0.6813 0.058 Uiso 1 1 d R . .
C6 C 1.0927(3) 0.1358(2) 0.6217(6) 0.0554(9) Uani 1 1 d . . .
H6 H 1.1628 0.1186 0.6012 0.066 Uiso 1 1 d R . .
C7 C 1.0653(3) 0.20409(19) 0.6020(6) 0.0578(10) Uani 1 1 d . . .
H7 H 1.1175 0.2368 0.5645 0.069 Uiso 1 1 d R . .
C8 C 0.9619(3) 0.22666(17) 0.6302(5) 0.0504(8) Uani 1 1 d . . .
H8 H 0.9462 0.2768 0.6139 0.061 Uiso 1 1 d R . .
C9 C 0.8885(3) 0.17927(15) 0.6778(4) 0.0362(6) Uani 1 1 d . . .
C10 C 0.7739(3) 0.19608(15) 0.7038(4) 0.0365(6) Uani 1 1 d . . .
C11 C 0.7302(3) 0.26184(17) 0.6955(5) 0.0481(8) Uani 1 1 d . . .
H11 H 0.7776 0.3027 0.6819 0.058 Uiso 1 1 d R . .
C12 C 0.6203(3) 0.27131(18) 0.7149(6) 0.0560(9) Uani 1 1 d . . .
H12 H 0.5876 0.3119 0.7061 0.067 Uiso 1 1 d R . .
C13 C 0.5574(3) 0.21534(19) 0.7423(5) 0.0529(9) Uani 1 1 d . . .
H13 H 0.4806 0.2228 0.7564 0.063 Uiso 1 1 d R . .
C14 C 0.6059(3) 0.15117(17) 0.7526(5) 0.0453(8) Uani 1 1 d . . .
H14 H 0.5574 0.1083 0.7661 0.054 Uiso 1 1 d R . .

loop_
_atom_site_aniso_label
_atom_site_aniso_U_11
_atom_site_aniso_U_22
_atom_site_aniso_U_33
_atom_site_aniso_U_23
_atom_site_aniso_U_13
_atom_site_aniso_U_12
Cu1 0.0287(2) 0.0244(2) 0.0587(3) 0.00262(15) 0.00997(16) -0.00038(13)
Cl1 0.0352(4) 0.0575(5) 0.0407(4) -0.0012(3) 0.0078(3) -0.0049(3)
O1 0.0475(14) 0.0329(12) 0.109(2) 0.0123(13) 0.0214(14) 0.0125(11)
O2 0.0299(11) 0.0306(11) 0.0863(18) 0.0044(11) 0.0158(11) 0.0005(9)
O3 0.094(2) 0.110(3) 0.0480(17) 0.0133(16) 0.0143(16) 0.018(2)
O13 0.0330(12) 0.0622(16) 0.0586(15) 0.0034(12) 0.0107(10) 0.0016(11)
N1 0.0295(12) 0.0306(12) 0.0411(13) -0.0006(10) 0.0068(10) 0.0014(10)
N2 0.0347(13) 0.0294(12) 0.0483(15) 0.0012(10) 0.0097(11) -0.0015(10)
N3 0.0330(13) 0.0312(13) 0.0463(15) -0.0003(10) 0.0023(11) 0.0011(10)
C1 0.0346(16) 0.0322(15) 0.0509(18) -0.0015(13) 0.0095(13) 0.0019(12)
C2 0.0354(15) 0.0273(14) 0.0428(16) -0.0006(12) 0.0074(12) -0.0023(12)
C3 0.056(2) 0.0403(19) 0.088(3) 0.0197(19) 0.026(2) -0.0042(16)
C4 0.055(2) 0.0375(18) 0.089(3) -0.0146(18) 0.010(2) -0.0119(16)
C5 0.0444(18) 0.0346(16) 0.070(2) 0.0025(15) 0.0214(16) 0.0013(14)
C6 0.047(2) 0.052(2) 0.074(3) 0.0020(18) 0.0269(18) -0.0034(16)
C7 0.056(2) 0.0443(19) 0.079(3) 0.0061(18) 0.0287(19) -0.0126(17)
C8 0.055(2) 0.0331(16) 0.065(2) 0.0038(15) 0.0173(17) -0.0073(15)
C9 0.0385(16) 0.0290(14) 0.0394(16) -0.0004(12) 0.0046(12) -0.0031(12)
C10 0.0409(16) 0.0295(14) 0.0366(15) 0.0017(11) 0.0030(12) 0.0002(12)
C11 0.055(2) 0.0320(16) 0.056(2) 0.0039(14) 0.0100(16) 0.0055(14)
C12 0.061(2) 0.0373(18) 0.068(2) 0.0047(16) 0.0123(18) 0.0197(16)
C13 0.0427(19) 0.053(2) 0.061(2) 0.0009(17) 0.0082(16) 0.0152(16)
C14 0.0329(16) 0.0409(17) 0.060(2) 0.0001(15) 0.0055(14) 0.0033(13)

loop_
_geom_bond_atom_site_label_1
_geom_bond_atom_site_label_2
_geom_bond_distance
_geom_bond_site_symmetry_2
_geom_bond_publ_flag
Cu1 O2 1.916(2) . ?
Cu1 N2 1.985(3) . ?
Cu1 N1 2.005(2) . ?
Cu1 N3 2.011(3) . ?
Cu1 O13 2.421(3) . ?
Cl1 O7 1.407(8) . ?
Cl1 O11 1.410(8) . ?
Cl1 O10 1.418(7) . ?
Cl1 O3 1.419(3) . ?
Cl1 O6 1.424(4) . ?
Cl1 O9 1.425(8) . ?
Cl1 O12 1.429(7) . ?
Cl1 O5 1.432(5) . ?
Cl1 O8 1.460(7) . ?
Cl1 O4 1.463(4) . ?
O1 C1 1.220(4) . ?
O2 C1 1.274(4) . ?
O13 H13A 0.8638 . ?
O13 H13B 0.8979 . ?
N1 C2 1.466(4) . ?
N1 H1A 0.9306 . ?
N1 H1B 0.9532 . ?
N2 C5 1.335(4) . ?
N2 C9 1.346(4) . ?
N3 C14 1.336(4) . ?
N3 C10 1.346(4) . ?
C1 C2 1.498(4) . ?
C2 C3 1.498(4) . ?
C2 C4 1.504(4) . ?
C3 C4 1.483(6) . ?
C3 H3A 0.8833 . ?
C3 H3B 1.0529 . ?
C4 H4A 1.0348 . ?
C4 H4B 0.9661 . ?
C5 C6 1.373(5) . ?
C5 H5 0.9011 . ?
C6 C7 1.373(5) . ?
C6 H6 0.9554 . ?
C7 C8 1.386(5) . ?
C7 H7 0.9827 . ?
C8 C9 1.383(4) . ?
C8 H8 0.9981 . ?
C9 C10 1.480(4) . ?
C10 C11 1.383(4) . ?
C11 C12 1.381(5) . ?
C11 H11 1.0004 . ?
C12 C13 1.373(5) . ?
C12 H12 0.8816 . ?
C13 C14 1.377(5) . ?
C13 H13 0.9693 . ?
C14 H14 1.0402 . ?
